data_7115096
loop_
_publ_author_name
'Barton, Andrew J.'
'Hill, Nicholas J.'
'Levason, William'
'Patel, Bhavesh'
'Reid, Gillian'

_publ_section_title
;
 Coordination networks derived from antimony(iii) halide complexes with
 thio- and seleno-ether ligation
;
_journal_issue 1
_journal_name_full 'Chemical Communications'
_journal_page_first 95
_journal_paper_doi 10.1039/b007805k
_journal_year 2001
_chemical_formula_moiety 'C6 H12 Br3 Sb Se2 '
_chemical_formula_structural '[(SbBr3)2([16]aneSe4)]'
_chemical_formula_sum 'C6 H12 Br3 Sb Se2'
_chemical_formula_weight 603.54
_space_group_IT_number 14
_symmetry_cell_setting monoclinic
_symmetry_Int_Tables_number 14
_symmetry_space_group_name_Hall '-P 2yn'
_symmetry_space_group_name_H-M 'P 1 21/n 1'
_audit_creation_date 19100-09-27
_audit_creation_method 'by teXsan v1.8'
_audit_update_record
;
?
;
_cell_angle_alpha 90
_cell_angle_beta 113.71(1)
_cell_angle_gamma 90
_cell_formula_units_Z 4
_cell_length_a 10.276(2)
_cell_length_b 13.540(3)
_cell_length_c 10.755(2)
_cell_measurement_reflns_used 14
_cell_measurement_temperature 150.2
_cell_measurement_theta_max 8.7
_cell_measurement_theta_min 7.0
_cell_volume 1370.1(5)
_computing_cell_refinement 'MSC/AFC Diffractometer Control'
_computing_data_collection 'MSC/AFC Diffractometer Control'
_computing_data_reduction 'teXsan (MSC, 1992-1997)'
_computing_publication_material 'teXsan (MSC, 1992-1997)'
_computing_structure_refinement 'teXsan (MSC, 1992-1997)'
_computing_structure_solution
;
DIRDIF92 PATTY (Beurskens, 1992)
;
_diffrn_ambient_temperature 150.2
_diffrn_measurement_device_type 'Rigaku AFC7S'
_diffrn_measurement_method \w-2\q
_diffrn_orient_matrix_UB_11 -0.08279
_diffrn_orient_matrix_UB_12 -0.01092
_diffrn_orient_matrix_UB_13 -0.08849
_diffrn_orient_matrix_UB_21 0.06657
_diffrn_orient_matrix_UB_22 -0.00978
_diffrn_orient_matrix_UB_23 -0.04585
_diffrn_orient_matrix_UB_31 0.00349
_diffrn_orient_matrix_UB_32 -0.07238
_diffrn_orient_matrix_UB_33 0.01955
_diffrn_radiation_detector 'scintillation counter'
_diffrn_radiation_monochromator graphite
_diffrn_radiation_source 'X-ray tube'
_diffrn_radiation_type 'Mo K\a'
_diffrn_radiation_wavelength 0.71073
_diffrn_reflns_av_R_equivalents 0.16079
_diffrn_reflns_av_sigmaI/netI 0.090
_diffrn_reflns_limit_h_max 12
_diffrn_reflns_limit_h_min 0
_diffrn_reflns_limit_k_max 16
_diffrn_reflns_limit_k_min 0
_diffrn_reflns_limit_l_max 11
_diffrn_reflns_limit_l_min -12
_diffrn_reflns_number 2681
_diffrn_reflns_reduction_process 'Lp corrections applied'
_diffrn_reflns_theta_max 24.99
_diffrn_reflns_theta_min 2.07
_diffrn_standards_decay_% 0.66
_diffrn_standards_interval_count 150
_diffrn_standards_number 3
_exptl_absorpt_coefficient_mu 16.058
_exptl_absorpt_correction_T_max 1.000
_exptl_absorpt_correction_T_min 0.527
_exptl_absorpt_correction_type empirical
_exptl_absorpt_process_details
;
DIFABS (Walker & Stuart, 1983)
;
_exptl_crystal_colour yellow
_exptl_crystal_density_diffrn 2.926
_exptl_crystal_density_meas ?
_exptl_crystal_description rhomboid
_exptl_crystal_F_000 1088.00
_exptl_crystal_size_max 0.36
_exptl_crystal_size_mid 0.20
_exptl_crystal_size_min 0.18
_refine_diff_density_max 1.08
_refine_diff_density_min -1.08
_refine_ls_abs_structure_details -
_refine_ls_abs_structure_Flack -
_refine_ls_extinction_coef -
_refine_ls_extinction_method none
_refine_ls_goodness_of_fit_all 1.610
_refine_ls_goodness_of_fit_ref 1.610
_refine_ls_hydrogen_treatment noref
_refine_ls_matrix_type full
_refine_ls_number_constraints 0
_refine_ls_number_parameters 109
_refine_ls_number_reflns 1724
_refine_ls_number_restraints 0
_refine_ls_R_factor_all 0.0347
_refine_ls_R_factor_gt 0.0347
_refine_ls_shift/su_max 0.0010
_refine_ls_shift/su_mean 0.0000
_refine_ls_structure_factor_coef F
_refine_ls_weighting_details 'w = 1/[\s^2^(Fo) + 0.00000|Fo|^2^]'
_refine_ls_weighting_scheme sigma
_refine_ls_wR_factor_all 0.0388
_refine_ls_wR_factor_ref 0.0388
_reflns_number_gt 1724
_reflns_number_total 2536
_reflns_threshold_expression I>2.00\s(I)
_cod_data_source_file b007805k.txt
_cod_data_source_block sbbr3se4_(SbBr3)2[16aneSe4]
_cod_depositor_comments
;
The following automatic conversions were performed:

'_exptl_crystal_density_meas' value 'not measured' was changed to '?'
- the value is perceived as not measured.

Automatic conversion script
Id: cif_fix_values 3008 2015-01-20 13:52:24Z robertas 
;
_cod_original_cell_volume 1370.1(4)
_cod_original_sg_symbol_H-M 'P 21/n     '
_cod_original_formula_sum 'C6 H12 Br3 Sb Se2 '
_cod_database_code 7115096

loop_
_symmetry_equiv_pos_as_xyz
'   +x,   +y,   +z'
1/2-x,1/2+y,1/2-z
'   -x,   -y,   -z'
1/2+x,1/2-y,1/2+z

loop_
_atom_site_label
_atom_site_fract_x
_atom_site_fract_y
_atom_site_fract_z
_atom_site_U_iso_or_equiv
_atom_site_occupancy
_atom_site_adp_type
_atom_site_calc_flag
Sb(1) 0.05524(7) -0.43921(5) 0.20889(8) 0.0130(2) 1.000 Uani d
Br(1) 0.0770(1) -0.62142(8) 0.1200(1) 0.0206(3) 1.000 Uani d
Br(2) 0.1654(1) -0.49846(8) 0.4532(1) 0.0192(3) 1.000 Uani d
Br(3) -0.2035(1) -0.4706(1) 0.1848(1) 0.0266(3) 1.000 Uani d
Se(1) 0.0633(1) -0.24647(8) 0.3473(1) 0.0179(3) 1.000 Uani d
Se(2) 0.1260(1) 0.12013(8) 0.2379(1) 0.0187(3) 1.000 Uani d
C(1) -0.050(1) -0.1692(8) 0.184(1) 0.018(3) 1.000 Uani d
C(2) 0.034(1) -0.0792(8) 0.170(1) 0.015(3) 1.000 Uani d
C(3) 0.062(1) -0.0054(8) 0.283(1) 0.019(3) 1.000 Uani d
C(4) 0.170(1) 0.1914(8) 0.410(1) 0.022(3) 1.000 Uani d
C(5) 0.047(1) 0.1936(9) 0.456(1) 0.022(3) 1.000 Uani d
C(6) 0.077(1) 0.261(1) 0.575(1) 0.033(4) 1.000 Uani d
H(1) -0.0761 -0.2097 0.1050 0.019 1.000 Uiso c
H(2) -0.1366 -0.1471 0.1903 0.019 1.000 Uiso c
H(3) 0.1213 -0.0995 0.1698 0.017 1.000 Uiso c
H(4) -0.0201 -0.0459 0.0847 0.017 1.000 Uiso c
H(5) 0.1308 -0.0308 0.3651 0.021 1.000 Uiso c
H(6) -0.0252 0.0056 0.2962 0.021 1.000 Uiso c
H(7) 0.2517 0.1635 0.4815 0.021 1.000 Uiso c
H(8) 0.1935 0.2600 0.4006 0.021 1.000 Uiso c
H(9) -0.0399 0.2126 0.3836 0.027 1.000 Uiso c
H(10) 0.0320 0.1274 0.4843 0.027 1.000 Uiso c
H(11) 0.0757 0.3275 0.5418 0.038 1.000 Uiso c
H(12) 0.1702 0.2475 0.6400 0.038 1.000 Uiso c

loop_
_atom_site_aniso_label
_atom_site_aniso_U_11
_atom_site_aniso_U_22
_atom_site_aniso_U_33
_atom_site_aniso_U_12
_atom_site_aniso_U_13
_atom_site_aniso_U_23
Sb(1) 0.0129(4) 0.0137(4) 0.0129(4) 0.0016(3) 0.0058(3) 0.0010(3)
Br(1) 0.0231(6) 0.0162(6) 0.0192(6) 0.0027(5) 0.0052(5) -0.0010(5)
Br(2) 0.0187(6) 0.0217(7) 0.0148(6) -0.0022(5) 0.0044(5) 0.0037(5)
Br(3) 0.0129(6) 0.0423(8) 0.0231(7) -0.0012(5) 0.0057(5) -0.0044(6)
Se(1) 0.0231(6) 0.0127(6) 0.0200(6) -0.0012(5) 0.0108(5) -0.0001(5)
Se(2) 0.0256(6) 0.0126(6) 0.0218(7) -0.0009(5) 0.0138(5) 0.0001(5)
C(1) 0.014(5) 0.016(6) 0.016(6) -0.003(5) -0.005(5) 0.004(5)
C(2) 0.014(5) 0.023(7) 0.005(5) -0.001(5) 0.001(4) -0.004(5)
C(3) 0.028(6) 0.014(6) 0.016(6) 0.008(5) 0.010(5) 0.007(5)
C(4) 0.023(7) 0.011(6) 0.026(7) -0.002(5) 0.005(5) -0.007(6)
C(5) 0.017(6) 0.016(6) 0.032(8) -0.001(5) 0.008(5) -0.008(6)
C(6) 0.044(8) 0.034(8) 0.035(8) -0.019(7) 0.031(7) -0.010(7)

loop_
_atom_type_symbol
_atom_type_oxidation_number
_atom_type_number_in_cell
_atom_type_scat_dispersion_real
_atom_type_scat_dispersion_imag
_atom_type_scat_source
C 0 24 0.002 0.002
;International Tables for Crystallography
(1992, Vol. C, Tables 4.2.6.8 and 6.1.1.1)
;
H 0 48 0.000 0.000
;International Tables for Crystallography
(1992, Vol. C, Table 6.1.1.2)
;
Se 0 8 -0.178 2.223
;International Tables for Crystallography
(1992, Vol. C, Tables 4.2.6.8 and 6.1.1.1)
;
Br 0 12 -0.374 2.456
;International Tables for Crystallography
(1992, Vol. C, Tables 4.2.6.8 and 6.1.1.1)
;
Sb 0 4 -0.816 1.546
;International Tables for Crystallography
(1992, Vol. C, Tables 4.2.6.8 and 6.1.1.1)
;

loop_
_geom_angle_atom_site_label_1
_geom_angle_atom_site_label_2
_geom_angle_atom_site_label_3
_geom_angle
_geom_angle_site_symmetry_1
_geom_angle_site_symmetry_3
_geom_angle_publ_flag
Br(1) Sb(1) Br(2) 90.67(4) . . yes
Br(1) Sb(1) Br(3) 92.43(4) . . yes
Br(1) Sb(1) Se(1) 171.51(4) . . yes
Br(1) Sb(1) Se(2) 93.94(4) . 2_545 yes
Br(2) Sb(1) Br(3) 93.67(4) . . yes
Br(2) Sb(1) Se(1) 81.31(4) . . yes
Br(2) Sb(1) Se(2) 84.02(4) . 2_545 yes
Br(3) Sb(1) Se(1) 90.83(4) . . yes
Br(3) Sb(1) Se(2) 173.24(5) . 2_545 yes
Se(1) Sb(1) Se(2) 82.55(3) . 2_545 yes
Sb(1) Se(1) C(1) 97.6(3) . . yes
Sb(1) Se(1) C(6) 104.3(4) . 3_556 yes
C(1) Se(1) C(6) 99.4(5) . 3_556 yes
Sb(1) Se(2) C(3) 99.2(3) 2 . yes
Sb(1) Se(2) C(4) 97.2(3) 2 . yes
C(3) Se(2) C(4) 99.4(5) . . yes
Se(1) C(1) C(2) 110.5(7) . . yes
Se(1) C(1) H(1) 109.9 . . no
Se(1) C(1) H(2) 109.4 . . no
C(2) C(1) H(1) 109.8 . . no
C(2) C(1) H(2) 109.3 . . no
H(1) C(1) H(2) 107.9 . . no
C(1) C(2) C(3) 112.6(9) . . yes
C(1) C(2) H(3) 110.2 . . no
C(1) C(2) H(4) 109.3 . . no
C(3) C(2) H(3) 108.9 . . no
C(3) C(2) H(4) 107.8 . . no
H(3) C(2) H(4) 107.9 . . no
Se(2) C(3) C(2) 110.6(8) . . yes
Se(2) C(3) H(5) 110.3 . . no
Se(2) C(3) H(6) 108.9 . . no
C(2) C(3) H(5) 109.8 . . no
C(2) C(3) H(6) 109.2 . . no
H(5) C(3) H(6) 107.9 . . no
Se(2) C(4) C(5) 114.1(8) . . yes
Se(2) C(4) H(7) 110.6 . . no
Se(2) C(4) H(8) 109.8 . . no
C(5) C(4) H(7) 108.8 . . no
C(5) C(4) H(8) 106.9 . . no
H(7) C(4) H(8) 106.4 . . no
C(4) C(5) C(6) 112.0(9) . . yes
C(4) C(5) H(9) 111.4 . . no
C(4) C(5) H(10) 109.9 . . no
C(6) C(5) H(9) 109.4 . . no
C(6) C(5) H(10) 107.5 . . no
H(9) C(5) H(10) 106.5 . . no
Se(1) C(6) C(5) 111.7(8) 3_556 . yes
Se(1) C(6) H(11) 110.5 3_556 . no
Se(1) C(6) H(12) 111.2 3_556 . no
C(5) C(6) H(11) 106.8 . . no
C(5) C(6) H(12) 108.0 . . no
H(11) C(6) H(12) 108.5 . . no

loop_
_geom_bond_atom_site_label_1
_geom_bond_atom_site_label_2
_geom_bond_distance
_geom_bond_site_symmetry_2
_geom_bond_publ_flag
Sb(1) Br(1) 2.687(1) . yes
Sb(1) Br(2) 2.537(1) . yes
Sb(1) Br(3) 2.601(1) . yes
Sb(1) Se(1) 2.989(1) . yes
Sb(1) Se(2) 3.193(1) 2_545 yes
Se(1) C(1) 1.97(1) . yes
Se(1) C(6) 1.95(1) 3_556 yes
Se(2) C(3) 1.95(1) . yes
Se(2) C(4) 1.97(1) . yes
C(1) C(2) 1.53(1) . yes
C(1) H(1) 0.95 . no
C(1) H(2) 0.96 . no
C(2) C(3) 1.51(2) . yes
C(2) H(3) 0.94 . no
C(2) H(4) 0.98 . no
C(3) H(5) 0.95 . no
C(3) H(6) 0.97 . no
C(4) C(5) 1.52(2) . yes
C(4) H(7) 0.96 . no
C(4) H(8) 0.98 . no
C(5) C(6) 1.50(2) . yes
C(5) H(9) 0.96 . no
C(5) H(10) 0.98 . no
C(6) H(11) 0.96 . no
C(6) H(12) 0.95 . no

loop_
_geom_contact_atom_site_label_1
_geom_contact_atom_site_label_2
_geom_contact_distance
_geom_contact_site_symmetry_2
_geom_contact_publ_flag
Sb(1) Br(1) 3.342(1) 3_545 no
